data_4102103
loop_
_publ_author_name
'Satoshi Takamizawa'
'Ei-ichi Nataka'
'Takamasa Akatsuka'
'Ryosuke Miyake'
'Yoshiki Kakizaki'
'Hirotoshi Takeuchi'
'Goro Maruta'
'Sadamu Takeda'

_publ_section_title
;
 Crystal Transformation and Host Molecular Motions in CO2 Adsorption
 Process of a Metal Benzoate Pyrazine (MII= Rh, Cu)
;
_journal_name_full 'Journal of the American Chemical Society'
_journal_page_first 3783
_journal_page_last 3792
_journal_paper_doi 10.1021/ja9091598
_journal_volume 132
_journal_year 2010
_chemical_formula_sum 'C32 H24 Cu2 N2 O8'
_chemical_formula_weight 691.61
_chemical_name_systematic
; 
 ? 
;
_space_group_IT_number 15
_symmetry_cell_setting monoclinic
_symmetry_space_group_name_Hall '-C 2yc'
_symmetry_space_group_name_H-M 'C 1 2/c 1'
_atom_sites_solution_hydrogens geom
_atom_sites_solution_primary direct
_atom_sites_solution_secondary difmap
_audit_creation_method SHELXL-97
_cell_angle_alpha 90.00
_cell_angle_beta 97.339(18)
_cell_angle_gamma 90.00
_cell_formula_units_Z 4
_cell_length_a 17.998(16)
_cell_length_b 9.697(8)
_cell_length_c 18.903(17)
_cell_measurement_temperature 298
_cell_volume 3272(5)
_computing_cell_refinement 'Bruker SMART'
_computing_data_collection 'Bruker SMART'
_computing_data_reduction 'Bruker SAINT'
_computing_molecular_graphics 'Bruker SHELXTL'
_computing_publication_material 'Bruker SHELXTL'
_computing_structure_refinement 'SHELXL-97 (Sheldrick, 1997)'
_computing_structure_solution 'SHELXS-97 (Sheldrick, 1990)'
_diffrn_ambient_temperature 298
_diffrn_detector_area_resol_mean 8.366
_diffrn_measured_fraction_theta_full 1.000
_diffrn_measured_fraction_theta_max 1.000
_diffrn_measurement_device_type 'CCD area detector'
_diffrn_measurement_method 'phi and omega scans'
_diffrn_radiation_monochromator graphite
_diffrn_radiation_source 'fine-focus sealed tube'
_diffrn_radiation_type MoK\a
_diffrn_radiation_wavelength 0.71073
_diffrn_reflns_av_R_equivalents 0.0489
_diffrn_reflns_av_sigmaI/netI 0.0528
_diffrn_reflns_limit_h_max 21
_diffrn_reflns_limit_h_min -21
_diffrn_reflns_limit_k_max 7
_diffrn_reflns_limit_k_min -11
_diffrn_reflns_limit_l_max 20
_diffrn_reflns_limit_l_min -22
_diffrn_reflns_number 9009
_diffrn_reflns_theta_full 25.02
_diffrn_reflns_theta_max 25.02
_diffrn_reflns_theta_min 2.17
_exptl_absorpt_coefficient_mu 1.350
_exptl_absorpt_correction_T_max 0.9735
_exptl_absorpt_correction_T_min 0.7037
_exptl_absorpt_correction_type empirical
_exptl_absorpt_process_details
;
SADABS; sheldrick, 1996
;
_exptl_crystal_colour blue
_exptl_crystal_density_diffrn 1.404
_exptl_crystal_density_method 'not measured'
_exptl_crystal_description plate
_exptl_crystal_F_000 1408
_exptl_crystal_size_max 0.28
_exptl_crystal_size_mid 0.24
_exptl_crystal_size_min 0.02
_refine_diff_density_max 1.037
_refine_diff_density_min -1.032
_refine_diff_density_rms 0.108
_refine_ls_extinction_method none
_refine_ls_goodness_of_fit_ref 1.058
_refine_ls_hydrogen_treatment constr
_refine_ls_matrix_type full
_refine_ls_number_parameters 201
_refine_ls_number_reflns 2903
_refine_ls_number_restraints 270
_refine_ls_restrained_S_all 1.121
_refine_ls_R_factor_all 0.0940
_refine_ls_R_factor_gt 0.0654
_refine_ls_shift/su_max 0.000
_refine_ls_shift/su_mean 0.000
_refine_ls_structure_factor_coef Fsqd
_refine_ls_weighting_details 'calc w=1/[\s^2^(Fo^2^)+(0.0974P)^2^+0.5814P] where P=(Fo^2^+2Fc^2^)/3'
_refine_ls_weighting_scheme calc
_refine_ls_wR_factor_gt 0.1550
_refine_ls_wR_factor_ref 0.1704
_reflns_number_gt 2047
_reflns_number_total 2903
_reflns_threshold_expression >2sigma(I)
_cod_data_source_file ja9091598_si_001_04.cif
_cod_data_source_block 60724a1_1b_298K
_cod_database_code 4102103

loop_
_symmetry_equiv_pos_as_xyz
'x, y, z'
'-x, y, -z+1/2'
'x+1/2, y+1/2, z'
'-x+1/2, y+1/2, -z+1/2'
'-x, -y, -z'
'x, -y, z-1/2'
'-x+1/2, -y+1/2, -z'
'x+1/2, -y+1/2, z-1/2'

loop_
_atom_site_label
_atom_site_type_symbol
_atom_site_fract_x
_atom_site_fract_y
_atom_site_fract_z
_atom_site_U_iso_or_equiv
_atom_site_adp_type
_atom_site_occupancy
_atom_site_symmetry_multiplicity
_atom_site_calc_flag
_atom_site_refinement_flags
_atom_site_disorder_assembly
_atom_site_disorder_group
C1 C 0.1292(3) 0.7286(5) 0.2120(3) 0.0485(13) Uani 1 1 d U . .
C2 C 0.2035(3) 0.7275(5) 0.1868(4) 0.0548(14) Uani 1 1 d U . .
C3 C 0.2311(4) 0.8440(8) 0.1590(4) 0.086(2) Uani 1 1 d U . .
H3 H 0.2037 0.9254 0.1580 0.103 Uiso 1 1 calc R . .
C4 C 0.2980(5) 0.8427(10) 0.1329(5) 0.110(2) Uani 1 1 d U . .
H4 H 0.3171 0.9233 0.1156 0.132 Uiso 1 1 calc R . .
C5 C 0.3374(5) 0.7200(9) 0.1323(5) 0.101(2) Uani 1 1 d U . .
H5 H 0.3808 0.7157 0.1104 0.121 Uiso 1 1 calc R . .
C6 C 0.3131(4) 0.6095(8) 0.1628(4) 0.085(2) Uani 1 1 d U . .
H6 H 0.3413 0.5289 0.1656 0.102 Uiso 1 1 calc R . .
C7 C 0.2473(3) 0.6126(6) 0.1902(4) 0.0641(16) Uani 1 1 d U . .
H7 H 0.2315 0.5338 0.2119 0.077 Uiso 1 1 calc R . .
C8 C 0.0581(3) 0.7214(6) 0.3790(3) 0.0528(14) Uani 1 1 d U . .
C9 C 0.0981(4) 0.7171(6) 0.4520(3) 0.0609(15) Uani 1 1 d U . .
C10 C 0.1018(4) 0.5965(7) 0.4901(4) 0.0731(18) Uani 1 1 d U . .
H10 H 0.0766 0.5189 0.4706 0.088 Uiso 1 1 calc R . .
C11 C 0.1420(5) 0.5890(9) 0.5564(4) 0.095(2) Uani 1 1 d U . .
H11 H 0.1445 0.5062 0.5815 0.114 Uiso 1 1 calc R . .
C12 C 0.1779(5) 0.7007(10) 0.5855(5) 0.100(2) Uani 1 1 d U . .
H12 H 0.2057 0.6943 0.6303 0.120 Uiso 1 1 calc R . .
C13 C 0.1743(5) 0.8210(10) 0.5509(5) 0.105(2) Uani 1 1 d U . .
H13 H 0.1982 0.8983 0.5723 0.126 Uiso 1 1 calc R . .
C14 C 0.1347(4) 0.8307(9) 0.4828(4) 0.088(2) Uani 1 1 d U . .
H14 H 0.1331 0.9139 0.4582 0.106 Uiso 1 1 calc R . .
C15 C 0.0316(3) 0.2974(5) 0.2036(3) 0.0502(14) Uani 1 1 d U . .
H15 H 0.0547 0.3433 0.1691 0.060 Uiso 1 1 calc R . .
C16 C 0.0322(3) 0.1565(5) 0.2036(3) 0.0538(14) Uani 1 1 d U . .
H16 H 0.0562 0.1108 0.1697 0.065 Uiso 1 1 calc R . .
Cu1 Cu 0.0000 0.85960(8) 0.2500 0.0466(3) Uani 1 2 d SU . .
Cu2 Cu 0.0000 0.59230(8) 0.2500 0.0443(3) Uani 1 2 d SU . .
N1 N 0.0000 0.3715(5) 0.2500 0.0430(15) Uani 1 2 d SU . .
N2 N 0.0000 0.0826(5) 0.2500 0.0448(15) Uani 1 2 d SU . .
O1 O 0.0960(2) 0.8429(3) 0.2140(2) 0.0578(11) Uani 1 1 d U . .
O2 O 0.1030(2) 0.6155(3) 0.2286(2) 0.0552(10) Uani 1 1 d U . .
O3 O 0.0353(2) 0.6095(4) 0.3508(2) 0.0577(10) Uani 1 1 d U . .
O4 O 0.0514(2) 0.8364(4) 0.3475(2) 0.0608(11) Uani 1 1 d U . .

loop_
_atom_site_aniso_label
_atom_site_aniso_U_11
_atom_site_aniso_U_22
_atom_site_aniso_U_33
_atom_site_aniso_U_23
_atom_site_aniso_U_13
_atom_site_aniso_U_12
C1 0.049(3) 0.028(3) 0.070(3) 0.002(2) 0.016(2) 0.001(2)
C2 0.049(3) 0.038(3) 0.079(4) 0.002(2) 0.014(3) 0.004(2)
C3 0.069(4) 0.073(4) 0.124(5) 0.021(4) 0.044(4) 0.016(3)
C4 0.086(4) 0.106(5) 0.146(5) 0.029(4) 0.046(4) 0.002(4)
C5 0.066(4) 0.106(5) 0.137(5) 0.003(4) 0.035(4) 0.020(4)
C6 0.061(4) 0.074(4) 0.120(5) -0.009(4) 0.010(4) 0.021(3)
C7 0.051(3) 0.048(3) 0.093(4) -0.007(3) 0.005(3) 0.009(3)
C8 0.058(3) 0.039(3) 0.064(3) -0.001(2) 0.020(3) -0.004(2)
C9 0.066(3) 0.059(3) 0.062(3) -0.011(3) 0.023(3) -0.010(3)
C10 0.079(4) 0.077(4) 0.065(4) 0.003(3) 0.012(3) 0.004(3)
C11 0.102(5) 0.101(5) 0.082(4) 0.001(4) 0.010(4) 0.008(4)
C12 0.100(5) 0.113(5) 0.086(5) -0.009(4) 0.007(4) -0.005(4)
C13 0.110(5) 0.105(5) 0.100(5) -0.030(4) 0.007(4) -0.023(4)
C14 0.098(4) 0.082(4) 0.083(4) -0.013(4) 0.009(4) -0.022(4)
C15 0.063(3) 0.018(3) 0.075(4) 0.006(2) 0.030(3) 0.001(2)
C16 0.061(3) 0.028(3) 0.077(4) -0.002(2) 0.028(3) 0.002(2)
Cu1 0.0541(6) 0.0067(5) 0.0828(8) 0.000 0.0237(5) 0.000
Cu2 0.0573(6) 0.0085(5) 0.0685(7) 0.000 0.0132(5) 0.000
N1 0.052(3) 0.006(2) 0.072(4) 0.000 0.015(3) 0.000
N2 0.049(3) 0.017(3) 0.071(4) 0.000 0.017(3) 0.000
O1 0.058(2) 0.023(2) 0.099(3) 0.0038(18) 0.034(2) 0.0041(16)
O2 0.058(2) 0.0226(19) 0.088(3) 0.0041(17) 0.018(2) 0.0010(16)
O3 0.073(3) 0.032(2) 0.068(3) 0.0011(17) 0.007(2) -0.0052(18)
O4 0.075(3) 0.032(2) 0.076(3) -0.0044(19) 0.012(2) -0.0107(18)

loop_
_atom_type_symbol
_atom_type_description
_atom_type_scat_dispersion_real
_atom_type_scat_dispersion_imag
_atom_type_scat_source
C C 0.0033 0.0016 'International Tables Vol C Tables 4.2.6.8 and 6.1.1.4'
H H 0.0000 0.0000 'International Tables Vol C Tables 4.2.6.8 and 6.1.1.4'
N N 0.0061 0.0033 'International Tables Vol C Tables 4.2.6.8 and 6.1.1.4'
O O 0.0106 0.0060 'International Tables Vol C Tables 4.2.6.8 and 6.1.1.4'
Cu Cu 0.3201 1.2651 'International Tables Vol C Tables 4.2.6.8 and 6.1.1.4'

loop_
_geom_angle_atom_site_label_1
_geom_angle_atom_site_label_2
_geom_angle_atom_site_label_3
_geom_angle
_geom_angle_site_symmetry_1
_geom_angle_site_symmetry_3
_geom_angle_publ_flag
O2 C1 O1 124.7(5) . . ?
O2 C1 C2 117.4(5) . . ?
O1 C1 C2 117.9(5) . . ?
C7 C2 C3 117.3(6) . . ?
C7 C2 C1 122.3(5) . . ?
C3 C2 C1 120.4(5) . . ?
C4 C3 C2 121.0(7) . . ?
C3 C4 C5 119.3(8) . . ?
C6 C5 C4 119.7(8) . . ?
C5 C6 C7 120.4(7) . . ?
C6 C7 C2 122.1(7) . . ?
O3 C8 O4 123.9(6) . . ?
O3 C8 C9 117.9(5) . . ?
O4 C8 C9 118.2(5) . . ?
C10 C9 C14 118.3(7) . . ?
C10 C9 C8 120.1(6) . . ?
C14 C9 C8 121.6(6) . . ?
C11 C10 C9 120.8(7) . . ?
C12 C11 C10 120.1(8) . . ?
C13 C12 C11 120.9(9) . . ?
C12 C13 C14 119.9(8) . . ?
C9 C14 C13 119.9(8) . . ?
N1 C15 C16 123.3(5) . . ?
N2 C16 C15 122.6(5) . . ?
O1 Cu1 O1 170.4(2) . 2 ?
O1 Cu1 O4 89.72(18) . 2 ?
O1 Cu1 O4 89.18(18) 2 2 ?
O1 Cu1 O4 89.18(18) . . ?
O1 Cu1 O4 89.72(18) 2 . ?
O4 Cu1 O4 166.9(2) 2 . ?
O1 Cu1 N2 94.79(10) . 1_565 ?
O1 Cu1 N2 94.79(10) 2 1_565 ?
O4 Cu1 N2 96.57(11) 2 1_565 ?
O4 Cu1 N2 96.57(11) . 1_565 ?
O1 Cu1 Cu2 85.21(10) . . ?
O1 Cu1 Cu2 85.21(10) 2 . ?
O4 Cu1 Cu2 83.43(11) 2 . ?
O4 Cu1 Cu2 83.43(11) . . ?
N2 Cu1 Cu2 180.000(1) 1_565 . ?
O3 Cu2 O3 170.1(2) 2 . ?
O3 Cu2 O2 89.25(18) 2 . ?
O3 Cu2 O2 89.62(18) . . ?
O3 Cu2 O2 89.62(18) 2 2 ?
O3 Cu2 O2 89.25(18) . 2 ?
O2 Cu2 O2 166.8(2) . 2 ?
O3 Cu2 N1 94.93(11) 2 . ?
O3 Cu2 N1 94.93(11) . . ?
O2 Cu2 N1 96.58(10) . . ?
O2 Cu2 N1 96.58(10) 2 . ?
O3 Cu2 Cu1 85.07(11) 2 . ?
O3 Cu2 Cu1 85.07(11) . . ?
O2 Cu2 Cu1 83.42(10) . . ?
O2 Cu2 Cu1 83.42(10) 2 . ?
N1 Cu2 Cu1 180.0 . . ?
C15 N1 C15 113.9(6) . 2 ?
C15 N1 Cu2 123.1(3) . . ?
C15 N1 Cu2 123.1(3) 2 . ?
C16 N2 C16 114.4(6) . 2 ?
C16 N2 Cu1 122.8(3) . 1_545 ?
C16 N2 Cu1 122.8(3) 2 1_545 ?
C1 O1 Cu1 121.9(3) . . ?
C1 O2 Cu2 123.3(3) . . ?
C8 O3 Cu2 122.7(4) . . ?
C8 O4 Cu1 123.2(4) . . ?

loop_
_geom_bond_atom_site_label_1
_geom_bond_atom_site_label_2
_geom_bond_distance
_geom_bond_site_symmetry_2
_geom_bond_publ_flag
C1 O2 1.250(6) . ?
C1 O1 1.261(6) . ?
C1 C2 1.477(8) . ?
C2 C7 1.361(8) . ?
C2 C3 1.365(9) . ?
C3 C4 1.359(10) . ?
C4 C5 1.386(11) . ?
C5 C6 1.319(11) . ?
C6 C7 1.350(9) . ?
C8 O3 1.255(6) . ?
C8 O4 1.261(7) . ?
C8 C9 1.474(9) . ?
C9 C10 1.370(9) . ?
C9 C14 1.374(9) . ?
C10 C11 1.368(10) . ?
C11 C12 1.343(11) . ?
C12 C13 1.334(12) . ?
C13 C14 1.393(11) . ?
C15 N1 1.318(6) . ?
C15 C16 1.366(7) . ?
C16 N2 1.322(6) . ?
Cu1 O1 1.944(4) . ?
Cu1 O1 1.944(4) 2 ?
Cu1 O4 1.968(4) 2 ?
Cu1 O4 1.968(4) . ?
Cu1 N2 2.162(6) 1_565 ?
Cu1 Cu2 2.592(2) . ?
Cu2 O3 1.937(4) 2 ?
Cu2 O3 1.937(4) . ?
Cu2 O2 1.960(4) . ?
Cu2 O2 1.960(4) 2 ?
Cu2 N1 2.141(5) . ?
N1 C15 1.318(6) 2 ?
N2 C16 1.322(6) 2 ?
N2 Cu1 2.162(6) 1_545 ?

loop_
_geom_torsion_atom_site_label_1
_geom_torsion_atom_site_label_2
_geom_torsion_atom_site_label_3
_geom_torsion_atom_site_label_4
_geom_torsion
_geom_torsion_site_symmetry_1
_geom_torsion_site_symmetry_2
_geom_torsion_site_symmetry_3
_geom_torsion_site_symmetry_4
_geom_torsion_publ_flag
O2 C1 C2 C7 -8.8(9) . . . . ?
O1 C1 C2 C7 172.5(6) . . . . ?
O2 C1 C2 C3 171.4(6) . . . . ?
O1 C1 C2 C3 -7.3(9) . . . . ?
C7 C2 C3 C4 3.0(12) . . . . ?
C1 C2 C3 C4 -177.1(7) . . . . ?
C2 C3 C4 C5 2.2(13) . . . . ?
C3 C4 C5 C6 -6.1(15) . . . . ?
C4 C5 C6 C7 4.7(14) . . . . ?
C5 C6 C7 C2 0.7(12) . . . . ?
C3 C2 C7 C6 -4.6(10) . . . . ?
C1 C2 C7 C6 175.6(6) . . . . ?
O3 C8 C9 C10 -7.7(9) . . . . ?
O4 C8 C9 C10 175.1(6) . . . . ?
O3 C8 C9 C14 170.0(6) . . . . ?
O4 C8 C9 C14 -7.3(9) . . . . ?
C14 C9 C10 C11 -1.2(11) . . . . ?
C8 C9 C10 C11 176.5(6) . . . . ?
C9 C10 C11 C12 0.7(12) . . . . ?
C10 C11 C12 C13 0.9(14) . . . . ?
C11 C12 C13 C14 -2.0(15) . . . . ?
C10 C9 C14 C13 0.1(11) . . . . ?
C8 C9 C14 C13 -177.6(7) . . . . ?
C12 C13 C14 C9 1.5(13) . . . . ?
N1 C15 C16 N2 0.9(9) . . . . ?
O1 Cu1 Cu2 O3 -81.32(18) . . . 2 ?
O1 Cu1 Cu2 O3 98.68(18) 2 . . 2 ?
O4 Cu1 Cu2 O3 8.95(16) 2 . . 2 ?
O4 Cu1 Cu2 O3 -171.05(16) . . . 2 ?
N2 Cu1 Cu2 O3 162(94) 1_565 . . 2 ?
O1 Cu1 Cu2 O3 98.68(18) . . . . ?
O1 Cu1 Cu2 O3 -81.32(18) 2 . . . ?
O4 Cu1 Cu2 O3 -171.05(16) 2 . . . ?
O4 Cu1 Cu2 O3 8.95(16) . . . . ?
N2 Cu1 Cu2 O3 -18(35) 1_565 . . . ?
O1 Cu1 Cu2 O2 8.49(16) . . . . ?
O1 Cu1 Cu2 O2 -171.51(16) 2 . . . ?
O4 Cu1 Cu2 O2 98.76(18) 2 . . . ?
O4 Cu1 Cu2 O2 -81.24(18) . . . . ?
N2 Cu1 Cu2 O2 -109(93) 1_565 . . . ?
O1 Cu1 Cu2 O2 -171.51(16) . . . 2 ?
O1 Cu1 Cu2 O2 8.49(16) 2 . . 2 ?
O4 Cu1 Cu2 O2 -81.24(18) 2 . . 2 ?
O4 Cu1 Cu2 O2 98.76(18) . . . 2 ?
N2 Cu1 Cu2 O2 71(35) 1_565 . . 2 ?
O1 Cu1 Cu2 N1 -160(100) . . . . ?
O1 Cu1 Cu2 N1 20(100) 2 . . . ?
O4 Cu1 Cu2 N1 -69(100) 2 . . . ?
O4 Cu1 Cu2 N1 111(100) . . . . ?
N2 Cu1 Cu2 N1 0(100) 1_565 . . . ?
C16 C15 N1 C15 -0.4(4) . . . 2 ?
C16 C15 N1 Cu2 179.6(4) . . . . ?
O3 Cu2 N1 C15 49.8(3) 2 . . . ?
O3 Cu2 N1 C15 -130.2(3) . . . . ?
O2 Cu2 N1 C15 -40.0(3) . . . . ?
O2 Cu2 N1 C15 140.0(3) 2 . . . ?
Cu1 Cu2 N1 C15 128(100) . . . . ?
O3 Cu2 N1 C15 -130.2(3) 2 . . 2 ?
O3 Cu2 N1 C15 49.8(3) . . . 2 ?
O2 Cu2 N1 C15 140.0(3) . . . 2 ?
O2 Cu2 N1 C15 -40.0(3) 2 . . 2 ?
Cu1 Cu2 N1 C15 -52(100) . . . 2 ?
C15 C16 N2 C16 -0.4(4) . . . 2 ?
C15 C16 N2 Cu1 179.6(4) . . . 1_545 ?
O2 C1 O1 Cu1 4.1(8) . . . . ?
C2 C1 O1 Cu1 -177.2(4) . . . . ?
O1 Cu1 O1 C1 -9.4(4) 2 . . . ?
O4 Cu1 O1 C1 -92.8(5) 2 . . . ?
O4 Cu1 O1 C1 74.1(5) . . . . ?
N2 Cu1 O1 C1 170.6(4) 1_565 . . . ?
Cu2 Cu1 O1 C1 -9.4(4) . . . . ?
O1 C1 O2 Cu2 7.6(9) . . . . ?
C2 C1 O2 Cu2 -171.1(4) . . . . ?
O3 Cu2 O2 C1 74.2(5) 2 . . . ?
O3 Cu2 O2 C1 -96.0(5) . . . . ?
O2 Cu2 O2 C1 -11.0(4) 2 . . . ?
N1 Cu2 O2 C1 169.0(4) . . . . ?
Cu1 Cu2 O2 C1 -11.0(4) . . . . ?
O4 C8 O3 Cu2 9.7(8) . . . . ?
C9 C8 O3 Cu2 -167.4(4) . . . . ?
O3 Cu2 O3 C8 -12.4(4) 2 . . . ?
O2 Cu2 O3 C8 71.0(5) . . . . ?
O2 Cu2 O3 C8 -95.9(5) 2 . . . ?
N1 Cu2 O3 C8 167.6(4) . . . . ?
Cu1 Cu2 O3 C8 -12.4(4) . . . . ?
O3 C8 O4 Cu1 2.7(8) . . . . ?
C9 C8 O4 Cu1 179.8(4) . . . . ?
O1 Cu1 O4 C8 -94.4(5) . . . . ?
O1 Cu1 O4 C8 76.1(5) 2 . . . ?
O4 Cu1 O4 C8 -9.1(4) 2 . . . ?
N2 Cu1 O4 C8 170.9(4) 1_565 . . . ?
Cu2 Cu1 O4 C8 -9.1(4) . . . . ?
